data_7042094
loop_
_publ_author_name
'Kobylarczyk, Jedrzej'
'Pinkowicz, Dawid'
'Srebro-Hooper, Monika'
'Hooper, James'
'Podgajny, Robert'

_publ_section_title
;
 Anion-\p recognition between [M(CN)6](3-) complexes and HAT(CN)6:
 structural matching and electronic charge density modification.
;
_journal_issue 11
_journal_name_full 'Dalton transactions (Cambridge, England : 2003)'
_journal_page_first 3482
_journal_page_last 3491
_journal_paper_doi 10.1039/c7dt00293a
_journal_volume 46
_journal_year 2017
_chemical_formula_moiety '3(C24 H20 As), C6 Fe N6, C18 N12, O, 2(C2 H3 N)'
_chemical_formula_sum 'C100 H66 As3 Fe N20 O'
_chemical_formula_weight 1844.33
_chemical_properties_physical ', Air-sensitive'
_space_group_crystal_system monoclinic
_space_group_IT_number 9
_space_group_name_Hall 'C -2yc'
_space_group_name_H-M_alt 'C 1 c 1'
_symmetry_space_group_name_Hall 'C -2yc'
_symmetry_space_group_name_H-M 'C 1 c 1'
_atom_sites_solution_hydrogens geom
_atom_sites_solution_primary direct
_audit_creation_date 2016-11-09
_audit_creation_method
;
Olex2 1.2
(compiled 2016.09.09 svn.r3337 for OlexSys, GUI svn.r5227)
;
_audit_update_record
;
2016-11-09 deposited with the CCDC.
2017-02-16 downloaded from the CCDC.
;
_cell_angle_alpha 90
_cell_angle_beta 122.3080(10)
_cell_angle_gamma 90
_cell_formula_units_Z 4
_cell_length_a 20.9359(4)
_cell_length_b 27.5973(6)
_cell_length_c 17.7530(6)
_cell_measurement_reflns_used 18845
_cell_measurement_temperature 120(2)
_cell_measurement_theta_max 26.20
_cell_measurement_theta_min 2.50
_cell_volume 8669.3(4)
_computing_cell_refinement 'SAINT v8.34A (Bruker, 2013)'
_computing_data_reduction 'SAINT v8.34A (Bruker, 2013)'
_computing_molecular_graphics 'Olex2 (Dolomanov et al., 2009)'
_computing_publication_material 'Olex2 (Dolomanov et al., 2009)'
_computing_structure_refinement 'ShelXL (Sheldrick, 2015)'
_computing_structure_solution 'ShelXT (Sheldrick, 2015)'
_diffrn_ambient_temperature 120.0
_diffrn_measured_fraction_theta_full 0.994
_diffrn_measured_fraction_theta_max 0.992
_diffrn_measurement_device_type 'Bruker APEX-II CCD'
_diffrn_measurement_method '\f and \w scans'
_diffrn_radiation_type MoK\a
_diffrn_radiation_wavelength 0.71073
_diffrn_reflns_av_R_equivalents 0.0694
_diffrn_reflns_av_unetI/netI 0.0901
_diffrn_reflns_Laue_measured_fraction_full 0.994
_diffrn_reflns_Laue_measured_fraction_max 0.992
_diffrn_reflns_limit_h_max 26
_diffrn_reflns_limit_h_min -25
_diffrn_reflns_limit_k_max 34
_diffrn_reflns_limit_k_min -28
_diffrn_reflns_limit_l_max 22
_diffrn_reflns_limit_l_min -22
_diffrn_reflns_number 40105
_diffrn_reflns_point_group_measured_fraction_full 0.994
_diffrn_reflns_point_group_measured_fraction_max 0.993
_diffrn_reflns_theta_full 25.242
_diffrn_reflns_theta_max 26.238
_diffrn_reflns_theta_min 2.952
_diffrn_standards_number 0
_exptl_absorpt_coefficient_mu 1.373
_exptl_absorpt_correction_T_max 0.7453
_exptl_absorpt_correction_T_min 0.6240
_exptl_absorpt_correction_type multi-scan
_exptl_absorpt_process_details
;
SADABS-2014/5 (Bruker,2014/5) was used for absorption correction.
wR2(int) was 0.0721 before and 0.0602 after correction.
The Ratio of minimum to maximum transmission is 0.8372.
The \l/2 correction factor is Not present.
;
_exptl_crystal_colour yellow
_exptl_crystal_colour_primary yellow
_exptl_crystal_density_diffrn 1.413
_exptl_crystal_description block
_exptl_crystal_F_000 3756
_exptl_crystal_recrystallization_method 'Vapour deposition'
_exptl_crystal_size_max 0.7
_exptl_crystal_size_mid 0.15
_exptl_crystal_size_min 0.13
_refine_diff_density_max 0.580
_refine_diff_density_min -0.435
_refine_diff_density_rms 0.081
_refine_ls_abs_structure_details
;
 Flack x determined using 5214 quotients [(I+)-(I-)]/[(I+)+(I-)]
 (Parsons, Flack and Wagner, Acta Cryst. B69 (2013) 249-259).
;
_refine_ls_abs_structure_Flack -0.002(6)
_refine_ls_extinction_method none
_refine_ls_goodness_of_fit_ref 1.021
_refine_ls_hydrogen_treatment constr
_refine_ls_matrix_type full
_refine_ls_number_parameters 1129
_refine_ls_number_reflns 16750
_refine_ls_number_restraints 2
_refine_ls_restrained_S_all 1.021
_refine_ls_R_factor_all 0.0702
_refine_ls_R_factor_gt 0.0479
_refine_ls_shift/su_max 0.001
_refine_ls_shift/su_mean 0.000
_refine_ls_structure_factor_coef Fsqd
_refine_ls_weighting_details 'w=1/[\s^2^(Fo^2^)+(0.0219P)^2^+8.6898P] where P=(Fo^2^+2Fc^2^)/3'
_refine_ls_weighting_scheme calc
_refine_ls_wR_factor_gt 0.0795
_refine_ls_wR_factor_ref 0.0865
_reflns_Friedel_coverage 0.998
_reflns_Friedel_fraction_full 0.994
_reflns_Friedel_fraction_max 0.993
_reflns_number_gt 13719
_reflns_number_total 16750
_reflns_threshold_expression 'I > 2\s(I)'
_cod_data_source_file c7dt00293a2.cif
_cod_data_source_block jk003a-auto
_cod_depositor_comments 'Adding full bibliography for 7042093--7042096.cif.'
_cod_database_code 7042094
_shelx_space_group_comment
;
The symmetry employed for this shelxl refinement is uniquely defined
by the following loop, which should always be used as a source of
symmetry information in preference to the above space-group names.
They are only intended as comments.
;
_shelx_estimated_absorpt_t_max 0.842
_shelx_estimated_absorpt_t_min 0.446
_olex2_refinement_description
;
1. Twinned data refinement
 Scales: 0.521(9) 0.479(9)
2. Fixed Uiso
 At 1.2 times of:
  All C(H) groups
 At 1.5 times of:
  All C(H,H,H) groups
3.a Aromatic/amide H refined with riding coordinates:
 C87(H87), C88(H88), C92(H92), C89(H89), C41(H41), C38(H38), C54(H54),
 C76(H76), C45(H45), C42(H42), C95(H95), C93(H93), C44(H44), C78(H78), C60(H60),
  C66(H66), C47(H47), C68(H68), C26(H26), C64(H64), C58(H58), C75(H75),
 C71(H71), C30(H30), C82(H82), C27(H27), C70(H70), C74(H74), C36(H36), C56(H56),
  C53(H53), C72(H72), C62(H62), C83(H83), C86(H86), C51(H51), C50(H50),
 C32(H32), C35(H35), C84(H84), C63(H63), C48(H48), C65(H65), C28(H28), C46(H46),
  C40(H40), C90(H90), C34(H34), C29(H29), C39(H39), C59(H59), C77(H77),
 C96(H96), C80(H80), C94(H94), C57(H57), C33(H33), C52(H52), C81(H81), C69(H69)
3.b Idealised Me refined as rotating group:
 C100(H10A,H10B,H10C), C98(H98A,H98B,H98C)
;
_shelx_shelxl_version_number 2014/7
_olex2_submission_special_instructions 'No special instructions were received'

loop_
_space_group_symop_operation_xyz
'x, y, z'
'x, -y, z+1/2'
'x+1/2, y+1/2, z'
'x+1/2, -y+1/2, z+1/2'

loop_
_atom_site_label
_atom_site_type_symbol
_atom_site_fract_x
_atom_site_fract_y
_atom_site_fract_z
_atom_site_U_iso_or_equiv
_atom_site_adp_type
_atom_site_occupancy
_atom_site_site_symmetry_order
_atom_site_calc_flag
_atom_site_refinement_flags_posn
As2 As 0.37187(4) 0.09677(2) 0.61165(4) 0.01498(15) Uani 1 1 d .
As3 As 0.51660(4) 0.48816(2) 0.94991(4) 0.01503(15) Uani 1 1 d .
As1 As 0.67606(4) 0.12849(2) 0.01538(4) 0.01658(16) Uani 1 1 d .
Fe1 Fe 0.26268(5) 0.25518(3) 0.14686(6) 0.0141(2) Uani 1 1 d .
N8 N 0.4990(3) 0.33216(17) 0.4574(4) 0.0141(12) Uani 1 1 d .
N17 N 0.4582(3) 0.24203(17) 0.4953(3) 0.0145(12) Uani 1 1 d .
N14 N 0.5454(4) 0.0384(2) 0.2948(4) 0.0290(15) Uani 1 1 d .
N13 N 0.5450(3) 0.16119(18) 0.3279(4) 0.0145(12) Uani 1 1 d .
N10 N 0.6152(4) 0.4186(2) 0.2591(4) 0.0255(14) Uani 1 1 d .
O1 O 0.1184(4) 0.4452(2) 0.0228(5) 0.065(2) Uani 1 1 d .
N3 N 0.1237(4) 0.2168(2) 0.1489(4) 0.0240(14) Uani 1 1 d .
N6 N 0.3510(3) 0.15954(19) 0.2285(4) 0.0199(13) Uani 1 1 d .
C2 C 0.2066(4) 0.3140(2) 0.0838(4) 0.0172(15) Uani 1 1 d .
N11 N 0.6430(4) 0.2956(2) 0.1576(5) 0.0388(18) Uani 1 1 d .
C87 C 0.3080(4) 0.5151(3) 0.7222(5) 0.0246(17) Uani 1 1 d .
H87 H 0.2650 0.4961 0.6830 0.029 Uiso 1 1 calc R
N7 N 0.4511(4) 0.4057(2) 0.5757(4) 0.0296(15) Uani 1 1 d .
N16 N 0.4735(3) 0.15948(17) 0.4257(3) 0.0147(12) Uani 1 1 d .
C88 C 0.3098(4) 0.5640(3) 0.7041(5) 0.0237(17) Uani 1 1 d .
H88 H 0.2677 0.5784 0.6530 0.028 Uiso 1 1 calc R
N18 N 0.3965(4) 0.2791(2) 0.6289(4) 0.0289(16) Uani 1 1 d .
N12 N 0.5772(3) 0.24877(18) 0.2819(4) 0.0154(12) Uani 1 1 d .
N5 N 0.4096(3) 0.29364(19) 0.1663(4) 0.0195(13) Uani 1 1 d .
N9 N 0.5534(3) 0.33577(18) 0.3481(3) 0.0134(12) Uani 1 1 d .
N4 N 0.3120(4) 0.3079(2) 0.3253(4) 0.0226(14) Uani 1 1 d .
N1 N 0.2208(4) 0.2042(2) -0.0302(4) 0.0277(15) Uani 1 1 d .
N15 N 0.4156(4) 0.0433(2) 0.3969(5) 0.045(2) Uani 1 1 d .
N20 N 0.4395(5) 0.2467(2) -0.0029(5) 0.049(2) Uani 1 1 d .
N19 N 0.7624(4) 0.0986(2) 0.3408(4) 0.0413(18) Uani 1 1 d .
C91 C 0.4782(4) 0.4487(2) 1.0055(4) 0.0176(15) Uani 1 1 d .
C92 C 0.4760(4) 0.3982(2) 1.0018(5) 0.0222(16) Uani 1 1 d .
H92 H 0.4943 0.3814 0.9703 0.027 Uiso 1 1 calc R
C10 C 0.5380(4) 0.2919(2) 0.3681(4) 0.0120(13) Uani 1 1 d .
C21 C 0.4980(4) 0.2009(2) 0.4088(4) 0.0123(13) Uani 1 1 d .
C61 C 0.7135(4) 0.0830(2) -0.0330(4) 0.0191(15) Uani 1 1 d .
C89 C 0.3727(4) 0.5916(2) 0.7604(5) 0.0223(16) Uani 1 1 d .
H89 H 0.3737 0.6249 0.7475 0.027 Uiso 1 1 calc R
C24 C 0.4194(4) 0.2809(2) 0.5836(5) 0.0173(15) Uani 1 1 d .
C7 C 0.4610(4) 0.3721(2) 0.5453(4) 0.0165(15) Uani 1 1 d .
C18 C 0.5362(4) 0.0752(2) 0.3170(5) 0.0217(17) Uani 1 1 d .
N2 N 0.1737(3) 0.34812(19) 0.0474(4) 0.0223(13) Uani 1 1 d .
C8 C 0.4708(4) 0.3281(2) 0.5079(4) 0.0143(14) Uani 1 1 d .
C23 C 0.4499(4) 0.2835(2) 0.5276(4) 0.0144(14) Uani 1 1 d .
C41 C 0.5729(4) 0.1473(2) 0.6457(5) 0.0227(16) Uani 1 1 d .
H41 H 0.5890 0.1746 0.6274 0.027 Uiso 1 1 calc R
C20 C 0.4842(4) 0.1200(2) 0.3918(4) 0.0175(15) Uani 1 1 d .
C38 C 0.5275(4) 0.0675(2) 0.7005(5) 0.0234(17) Uani 1 1 d .
H38 H 0.5118 0.0403 0.7194 0.028 Uiso 1 1 calc R
C54 C 0.5364(4) 0.0857(2) -0.0295(6) 0.0307(19) Uani 1 1 d .
H54 H 0.5194 0.0961 -0.0883 0.037 Uiso 1 1 calc R
C76 C 0.7162(4) 0.5771(3) 1.1799(5) 0.0297(18) Uani 1 1 d .
H76 H 0.7574 0.5944 1.2272 0.036 Uiso 1 1 calc R
C45 C 0.2831(4) 0.1770(2) 0.3793(5) 0.0230(16) Uani 1 1 d .
H45 H 0.2824 0.1751 0.3255 0.028 Uiso 1 1 calc R
C42 C 0.4974(4) 0.1433(2) 0.6201(4) 0.0192(15) Uani 1 1 d .
H42 H 0.4616 0.1675 0.5843 0.023 Uiso 1 1 calc R
C95 C 0.4202(4) 0.4475(2) 1.0907(5) 0.0250(17) Uani 1 1 d .
H95 H 0.4010 0.4641 1.1214 0.030 Uiso 1 1 calc R
C93 C 0.4471(4) 0.3724(2) 1.0441(5) 0.0246(17) Uani 1 1 d .
H93 H 0.4467 0.3380 1.0433 0.029 Uiso 1 1 calc R
C5 C 0.3544(4) 0.2800(2) 0.1573(4) 0.0128(14) Uani 1 1 d .
C44 C 0.3174(4) 0.1409(2) 0.4424(5) 0.0211(16) Uani 1 1 d .
H44 H 0.3413 0.1144 0.4328 0.025 Uiso 1 1 calc R
C78 C 0.6347(4) 0.5072(2) 1.1270(4) 0.0215(16) Uani 1 1 d .
H78 H 0.6202 0.4767 1.1379 0.026 Uiso 1 1 calc R
C60 C 0.6182(4) 0.1882(2) -0.1426(4) 0.0200(15) Uani 1 1 d .
H60 H 0.6428 0.1660 -0.1599 0.024 Uiso 1 1 calc R
C9 C 0.5077(4) 0.2903(2) 0.4246(4) 0.0142(14) Uani 1 1 d .
C43 C 0.3167(4) 0.1437(2) 0.5199(4) 0.0150(14) Uani 1 1 d .
C66 C 0.6971(4) 0.0344(2) -0.0332(5) 0.0215(16) Uani 1 1 d .
H66 H 0.6652 0.0242 -0.0131 0.026 Uiso 1 1 calc R
C47 C 0.2513(4) 0.2194(2) 0.4723(5) 0.0236(16) Uani 1 1 d .
H47 H 0.2290 0.2466 0.4825 0.028 Uiso 1 1 calc R
C68 C 0.8252(4) 0.1253(2) 0.1704(5) 0.0237(17) Uani 1 1 d .
H68 H 0.8309 0.0975 0.1430 0.028 Uiso 1 1 calc R
C16 C 0.5313(4) 0.2024(2) 0.3582(4) 0.0131(14) Uani 1 1 d .
C15 C 0.5498(4) 0.2487(2) 0.3349(4) 0.0114(13) Uani 1 1 d .
C73 C 0.5952(4) 0.5271(2) 1.0420(5) 0.0190(15) Uani 1 1 d .
C26 C 0.3622(4) -0.0054(2) 0.6331(5) 0.0238(17) Uani 1 1 d .
H26 H 0.3975 0.0010 0.6945 0.029 Uiso 1 1 calc R
C64 C 0.7720(4) 0.0159(2) -0.0941(5) 0.0249(17) Uani 1 1 d .
H64 H 0.7924 -0.0074 -0.1150 0.030 Uiso 1 1 calc R
C22 C 0.4877(4) 0.2456(2) 0.4449(4) 0.0130(13) Uani 1 1 d .
C11 C 0.5801(4) 0.3353(2) 0.2956(4) 0.0141(14) Uani 1 1 d .
C1 C 0.2335(4) 0.2234(2) 0.0333(4) 0.0180(15) Uani 1 1 d .
C4 C 0.2945(4) 0.2879(2) 0.2603(5) 0.0180(15) Uani 1 1 d .
C49 C 0.6089(4) 0.0951(2) 0.0398(5) 0.0198(15) Uani 1 1 d .
C100 C 0.4281(5) 0.1813(3) 0.0930(5) 0.035(2) Uani 1 1 d .
H10A H 0.4327 0.1495 0.0719 0.052 Uiso 1 1 calc GR
H10B H 0.3790 0.1838 0.0871 0.052 Uiso 1 1 calc GR
H10C H 0.4685 0.1853 0.1557 0.052 Uiso 1 1 calc GR
C58 C 0.5458(4) 0.2603(2) -0.1674(5) 0.0277(18) Uani 1 1 d .
H58 H 0.5206 0.2880 -0.2027 0.033 Uiso 1 1 calc R
C75 C 0.6770(5) 0.5965(2) 1.0954(6) 0.0312(19) Uani 1 1 d .
H75 H 0.6906 0.6275 1.0850 0.037 Uiso 1 1 calc R
C71 C 0.8077(5) 0.2063(3) 0.2501(5) 0.0291(18) Uani 1 1 d .
H71 H 0.8024 0.2342 0.2775 0.035 Uiso 1 1 calc R
C79 C 0.5569(4) 0.4506(2) 0.8934(5) 0.0185(15) Uani 1 1 d .
C30 C 0.2827(4) 0.0234(2) 0.4821(5) 0.0273(18) Uani 1 1 d .
H30 H 0.2641 0.0493 0.4404 0.033 Uiso 1 1 calc R
C82 C 0.6092(5) 0.3983(3) 0.8042(5) 0.034(2) Uani 1 1 d .
H82 H 0.6261 0.3799 0.7729 0.041 Uiso 1 1 calc R
C67 C 0.7594(4) 0.1522(2) 0.1265(4) 0.0171(15) Uani 1 1 d .
C27 C 0.3375(4) -0.0522(2) 0.6043(5) 0.0273(18) Uani 1 1 d .
H27 H 0.3560 -0.0780 0.6461 0.033 Uiso 1 1 calc R
C70 C 0.8728(5) 0.1789(3) 0.2952(5) 0.0297(19) Uani 1 1 d .
H70 H 0.9110 0.1873 0.3545 0.036 Uiso 1 1 calc R
C25 C 0.3351(4) 0.0320(2) 0.5720(5) 0.0193(15) Uani 1 1 d .
C74 C 0.6179(4) 0.5713(2) 1.0254(5) 0.0257(17) Uani 1 1 d .
H74 H 0.5931 0.5839 0.9665 0.031 Uiso 1 1 calc R
C36 C 0.3028(4) 0.0880(3) 0.7137(5) 0.0262(17) Uani 1 1 d .
H36 H 0.2757 0.0615 0.6755 0.031 Uiso 1 1 calc R
C56 C 0.5837(4) 0.2125(2) -0.0380(5) 0.0257(17) Uani 1 1 d .
H56 H 0.5839 0.2064 0.0149 0.031 Uiso 1 1 calc R
C53 C 0.4884(5) 0.0605(3) -0.0116(6) 0.037(2) Uani 1 1 d .
H53 H 0.4380 0.0535 -0.0585 0.045 Uiso 1 1 calc R
C3 C 0.1741(4) 0.2301(2) 0.1455(4) 0.0193(15) Uani 1 1 d .
C99 C 0.4343(5) 0.2190(3) 0.0400(5) 0.0284(18) Uani 1 1 d .
C72 C 0.7507(4) 0.1934(2) 0.1661(5) 0.0238(16) Uani 1 1 d .
H72 H 0.7058 0.2121 0.1351 0.029 Uiso 1 1 calc R
C98 C 0.7512(5) 0.1773(3) 0.4129(6) 0.037(2) Uani 1 1 d .
H98A H 0.7062 0.1953 0.3686 0.056 Uiso 1 1 calc GR
H98B H 0.7962 0.1975 0.4335 0.056 Uiso 1 1 calc GR
H98C H 0.7469 0.1690 0.4637 0.056 Uiso 1 1 calc GR
C85 C 0.4320(4) 0.5221(2) 0.8532(4) 0.0170(15) Uani 1 1 d .
C62 C 0.7591(4) 0.0993(3) -0.0631(4) 0.0231(16) Uani 1 1 d .
H62 H 0.7706 0.1327 -0.0618 0.028 Uiso 1 1 calc R
C83 C 0.6226(4) 0.3825(2) 0.8853(5) 0.0312(19) Uani 1 1 d .
H83 H 0.6487 0.3528 0.9092 0.037 Uiso 1 1 calc R
C86 C 0.3691(4) 0.4943(2) 0.7974(5) 0.0207(16) Uani 1 1 d .
H86 H 0.3677 0.4611 0.8104 0.025 Uiso 1 1 calc R
C97 C 0.7578(4) 0.1334(3) 0.3730(5) 0.0294(18) Uani 1 1 d .
C51 C 0.5861(6) 0.0557(3) 0.1422(6) 0.041(2) Uani 1 1 d .
H51 H 0.6029 0.0455 0.2010 0.049 Uiso 1 1 calc R
C50 C 0.6344(5) 0.0806(2) 0.1259(5) 0.0270(18) Uani 1 1 d .
H50 H 0.6846 0.0876 0.1731 0.032 Uiso 1 1 calc R
C32 C 0.3980(4) 0.1508(2) 0.7624(5) 0.0242(17) Uani 1 1 d .
H32 H 0.4361 0.1667 0.7579 0.029 Uiso 1 1 calc R
C35 C 0.2886(5) 0.1038(3) 0.7781(6) 0.039(2) Uani 1 1 d .
H35 H 0.2519 0.0875 0.7848 0.047 Uiso 1 1 calc R
C84 C 0.5992(4) 0.4085(2) 0.9321(5) 0.0236(16) Uani 1 1 d .
H84 H 0.6114 0.3982 0.9894 0.028 Uiso 1 1 calc R
C63 C 0.7872(4) 0.0647(3) -0.0952(5) 0.0251(17) Uani 1 1 d .
H63 H 0.8170 0.0747 -0.1181 0.030 Uiso 1 1 calc R
C48 C 0.2854(4) 0.1831(2) 0.5371(5) 0.0192(15) Uani 1 1 d .
H48 H 0.2871 0.1854 0.5915 0.023 Uiso 1 1 calc R
C17 C 0.5224(4) 0.1207(2) 0.3464(4) 0.0151(14) Uani 1 1 d .
C13 C 0.6196(4) 0.2936(2) 0.2029(5) 0.0235(17) Uani 1 1 d .
C65 C 0.7276(5) 0.0010(3) -0.0629(5) 0.0271(18) Uani 1 1 d .
H65 H 0.7179 -0.0326 -0.0619 0.033 Uiso 1 1 calc R
C28 C 0.2864(5) -0.0615(3) 0.5158(5) 0.0310(19) Uani 1 1 d .
H28 H 0.2704 -0.0938 0.4964 0.037 Uiso 1 1 calc R
C12 C 0.5988(4) 0.3821(2) 0.2749(4) 0.0181(15) Uani 1 1 d .
C46 C 0.2496(4) 0.2160(2) 0.3944(5) 0.0233(16) Uani 1 1 d .
H46 H 0.2254 0.2405 0.3504 0.028 Uiso 1 1 calc R
C14 C 0.5918(4) 0.2922(2) 0.2624(4) 0.0164(15) Uani 1 1 d .
C40 C 0.6243(4) 0.1118(2) 0.6974(5) 0.0215(16) Uani 1 1 d .
H40 H 0.6755 0.1148 0.7142 0.026 Uiso 1 1 calc R
C90 C 0.4347(4) 0.5712(2) 0.8357(5) 0.0184(15) Uani 1 1 d .
H90 H 0.4779 0.5903 0.8745 0.022 Uiso 1 1 calc R
C34 C 0.3271(5) 0.1430(3) 0.8323(5) 0.0319(19) Uani 1 1 d .
H34 H 0.3162 0.1539 0.8750 0.038 Uiso 1 1 calc R
C29 C 0.2581(5) -0.0238(3) 0.4544(5) 0.034(2) Uani 1 1 d .
H29 H 0.2218 -0.0303 0.3934 0.041 Uiso 1 1 calc R
C39 C 0.6021(4) 0.0720(2) 0.7249(5) 0.0248(17) Uani 1 1 d .
H39 H 0.6378 0.0478 0.7606 0.030 Uiso 1 1 calc R
C59 C 0.5807(4) 0.2279(2) -0.1953(5) 0.0249(17) Uani 1 1 d .
H59 H 0.5786 0.2331 -0.2495 0.030 Uiso 1 1 calc R
C77 C 0.6958(4) 0.5322(3) 1.1961(5) 0.0280(18) Uani 1 1 d .
H77 H 0.7234 0.5187 1.2543 0.034 Uiso 1 1 calc R
C19 C 0.4487(5) 0.0763(3) 0.3975(5) 0.0273(18) Uani 1 1 d .
C96 C 0.4494(4) 0.4733(2) 1.0490(5) 0.0214(16) Uani 1 1 d .
H96 H 0.4497 0.5077 1.0502 0.026 Uiso 1 1 calc R
C80 C 0.5440(4) 0.4672(3) 0.8128(5) 0.0231(16) Uani 1 1 d .
H80 H 0.5165 0.4964 0.7875 0.028 Uiso 1 1 calc R
C6 C 0.3188(4) 0.1955(2) 0.2020(4) 0.0145(14) Uani 1 1 d .
C94 C 0.4189(4) 0.3974(3) 1.0874(5) 0.0277(18) Uani 1 1 d .
H94 H 0.3983 0.3798 1.1155 0.033 Uiso 1 1 calc R
C57 C 0.5474(4) 0.2526(3) -0.0898(5) 0.0293(18) Uani 1 1 d .
H57 H 0.5235 0.2750 -0.0719 0.035 Uiso 1 1 calc R
C37 C 0.4758(4) 0.1034(2) 0.6479(4) 0.0143(14) Uani 1 1 d .
C33 C 0.3814(5) 0.1660(3) 0.8241(5) 0.0301(19) Uani 1 1 d .
H33 H 0.4078 0.1929 0.8615 0.036 Uiso 1 1 calc R
C55 C 0.6198(4) 0.1810(2) -0.0648(4) 0.0172(15) Uani 1 1 d .
C52 C 0.5138(5) 0.0458(3) 0.0741(7) 0.044(2) Uani 1 1 d .
H52 H 0.4809 0.0285 0.0860 0.053 Uiso 1 1 calc R
C81 C 0.5711(5) 0.4411(3) 0.7697(5) 0.035(2) Uani 1 1 d .
H81 H 0.5634 0.4529 0.7151 0.042 Uiso 1 1 calc R
C31 C 0.3585(4) 0.1124(2) 0.7075(5) 0.0194(15) Uani 1 1 d .
C69 C 0.8831(5) 0.1394(3) 0.2550(5) 0.0293(18) Uani 1 1 d .
H69 H 0.9293 0.1220 0.2851 0.035 Uiso 1 1 calc R

loop_
_atom_site_aniso_label
_atom_site_aniso_U_11
_atom_site_aniso_U_22
_atom_site_aniso_U_33
_atom_site_aniso_U_23
_atom_site_aniso_U_13
_atom_site_aniso_U_12
As2 0.0138(4) 0.0135(3) 0.0158(4) 0.0015(3) 0.0067(3) 0.0002(3)
As3 0.0151(4) 0.0116(3) 0.0170(4) 0.0010(3) 0.0076(3) -0.0008(3)
As1 0.0149(4) 0.0182(3) 0.0152(4) -0.0001(3) 0.0071(3) -0.0001(3)
Fe1 0.0109(5) 0.0146(5) 0.0131(5) 0.0004(4) 0.0040(4) -0.0007(4)
N8 0.011(3) 0.014(3) 0.012(3) -0.002(2) 0.002(3) -0.001(2)
N17 0.010(3) 0.015(3) 0.013(3) -0.002(2) 0.002(3) 0.002(2)
N14 0.041(4) 0.017(3) 0.040(4) -0.006(3) 0.029(4) -0.004(3)
N13 0.010(3) 0.014(3) 0.015(3) -0.002(2) 0.004(3) -0.001(2)
N10 0.027(4) 0.017(3) 0.033(4) 0.001(3) 0.016(3) -0.007(3)
O1 0.073(6) 0.058(4) 0.059(5) 0.009(3) 0.032(5) 0.000(4)
N3 0.020(4) 0.029(3) 0.023(3) -0.006(3) 0.012(3) -0.005(3)
N6 0.016(3) 0.019(3) 0.019(3) 0.002(2) 0.005(3) 0.002(3)
C2 0.011(4) 0.024(4) 0.014(4) -0.007(3) 0.005(3) -0.004(3)
N11 0.055(5) 0.030(4) 0.047(5) -0.004(3) 0.038(5) -0.006(3)
C87 0.016(4) 0.027(4) 0.018(4) -0.005(3) 0.001(4) 0.001(3)
N7 0.033(4) 0.023(3) 0.030(4) -0.007(3) 0.015(4) 0.000(3)
N16 0.018(3) 0.012(3) 0.016(3) 0.002(2) 0.010(3) 0.003(2)
C88 0.022(5) 0.030(4) 0.019(4) 0.004(3) 0.011(4) 0.009(3)
N18 0.035(4) 0.035(4) 0.024(4) -0.007(3) 0.021(4) -0.004(3)
N12 0.011(3) 0.020(3) 0.014(3) -0.001(2) 0.006(3) -0.001(2)
N5 0.020(4) 0.015(3) 0.020(3) 0.002(2) 0.008(3) -0.002(3)
N9 0.009(3) 0.017(3) 0.007(3) 0.000(2) 0.000(3) -0.002(2)
N4 0.025(4) 0.021(3) 0.018(3) -0.002(3) 0.009(3) -0.008(3)
N1 0.024(4) 0.035(4) 0.016(3) -0.001(3) 0.005(3) -0.002(3)
N15 0.054(5) 0.018(3) 0.082(6) -0.002(3) 0.050(5) -0.005(3)
N20 0.088(7) 0.039(4) 0.049(5) -0.007(4) 0.056(5) -0.001(4)
N19 0.051(5) 0.034(4) 0.029(4) 0.001(3) 0.014(4) -0.005(4)
C91 0.017(4) 0.014(3) 0.015(4) 0.006(3) 0.004(3) 0.000(3)
C92 0.022(4) 0.021(4) 0.019(4) -0.002(3) 0.009(4) -0.001(3)
C10 0.007(4) 0.015(3) 0.007(3) 0.000(3) -0.001(3) 0.001(3)
C21 0.009(4) 0.011(3) 0.010(3) -0.004(2) 0.000(3) -0.004(3)
C61 0.017(4) 0.021(4) 0.014(4) -0.001(3) 0.005(3) 0.001(3)
C89 0.028(5) 0.017(3) 0.028(4) 0.000(3) 0.019(4) 0.004(3)
C24 0.018(4) 0.007(3) 0.019(4) -0.006(3) 0.005(4) -0.003(3)
C7 0.018(4) 0.014(3) 0.012(3) 0.004(3) 0.004(3) 0.000(3)
C18 0.027(5) 0.019(4) 0.023(4) 0.000(3) 0.016(4) 0.001(3)
N2 0.019(4) 0.021(3) 0.019(3) 0.004(3) 0.005(3) 0.008(3)
C8 0.011(4) 0.013(3) 0.017(4) -0.002(3) 0.006(3) 0.001(3)
C23 0.013(4) 0.016(3) 0.013(3) 0.001(3) 0.006(3) 0.005(3)
C41 0.025(5) 0.023(4) 0.017(4) -0.003(3) 0.010(4) -0.005(3)
C20 0.018(4) 0.011(3) 0.018(4) 0.001(3) 0.005(3) 0.003(3)
C38 0.021(4) 0.015(4) 0.030(4) 0.003(3) 0.011(4) -0.002(3)
C54 0.024(5) 0.024(4) 0.035(5) 0.010(3) 0.010(4) 0.001(3)
C76 0.019(5) 0.032(4) 0.035(5) -0.014(4) 0.012(4) -0.010(3)
C45 0.016(4) 0.030(4) 0.024(4) 0.006(3) 0.012(4) 0.002(3)
C42 0.023(4) 0.019(3) 0.016(4) 0.002(3) 0.011(4) 0.000(3)
C95 0.025(5) 0.029(4) 0.022(4) 0.001(3) 0.013(4) 0.001(3)
C93 0.026(5) 0.014(3) 0.026(4) 0.002(3) 0.009(4) -0.008(3)
C5 0.011(4) 0.014(3) 0.009(3) 0.000(3) 0.002(3) -0.001(3)
C44 0.019(4) 0.022(4) 0.025(4) 0.002(3) 0.014(4) 0.003(3)
C78 0.025(5) 0.020(3) 0.019(4) -0.002(3) 0.011(4) -0.010(3)
C60 0.019(4) 0.020(3) 0.014(4) -0.004(3) 0.004(3) -0.002(3)
C9 0.009(4) 0.011(3) 0.014(4) -0.001(2) 0.001(3) 0.002(3)
C43 0.012(4) 0.013(3) 0.017(4) 0.004(3) 0.005(3) 0.001(3)
C66 0.017(4) 0.026(4) 0.016(4) 0.003(3) 0.005(4) 0.001(3)
C47 0.025(5) 0.014(3) 0.026(4) -0.001(3) 0.010(4) 0.003(3)
C68 0.020(4) 0.020(4) 0.027(4) 0.004(3) 0.010(4) -0.002(3)
C16 0.007(4) 0.014(3) 0.011(3) 0.001(3) 0.000(3) 0.002(3)
C15 0.002(3) 0.014(3) 0.011(3) 0.000(3) -0.001(3) -0.003(3)
C73 0.014(4) 0.018(3) 0.020(4) -0.005(3) 0.006(4) -0.002(3)
C26 0.016(4) 0.026(4) 0.023(4) 0.003(3) 0.007(4) -0.002(3)
C64 0.019(4) 0.027(4) 0.021(4) -0.005(3) 0.006(4) 0.008(3)
C22 0.009(4) 0.015(3) 0.009(3) 0.001(3) 0.001(3) 0.002(3)
C11 0.012(4) 0.010(3) 0.017(4) -0.001(3) 0.006(3) -0.001(3)
C1 0.012(4) 0.019(3) 0.015(4) 0.002(3) 0.002(3) -0.001(3)
C4 0.015(4) 0.015(3) 0.021(4) 0.003(3) 0.008(3) -0.004(3)
C49 0.018(4) 0.017(3) 0.024(4) 0.001(3) 0.012(4) 0.003(3)
C100 0.044(6) 0.030(4) 0.029(5) -0.004(4) 0.019(5) -0.007(4)
C58 0.031(5) 0.019(4) 0.025(4) 0.009(3) 0.009(4) 0.009(3)
C75 0.026(5) 0.016(3) 0.051(5) 0.000(4) 0.020(5) -0.007(3)
C71 0.030(5) 0.030(4) 0.032(5) -0.011(4) 0.020(4) -0.009(4)
C79 0.013(4) 0.018(3) 0.021(4) -0.001(3) 0.007(4) 0.001(3)
C30 0.030(5) 0.021(4) 0.031(5) -0.005(3) 0.016(4) -0.008(3)
C82 0.025(5) 0.042(5) 0.034(5) -0.015(4) 0.015(4) 0.004(4)
C67 0.014(4) 0.020(3) 0.011(4) 0.000(3) 0.003(3) -0.006(3)
C27 0.023(5) 0.017(4) 0.047(5) 0.007(3) 0.022(4) 0.000(3)
C70 0.027(5) 0.035(4) 0.021(4) -0.009(3) 0.009(4) -0.021(4)
C25 0.017(4) 0.016(3) 0.023(4) -0.005(3) 0.009(4) -0.007(3)
C74 0.015(4) 0.026(4) 0.031(5) 0.010(3) 0.008(4) 0.003(3)
C36 0.021(4) 0.033(4) 0.029(4) 0.001(3) 0.017(4) 0.001(3)
C56 0.021(4) 0.030(4) 0.023(4) 0.009(3) 0.009(4) 0.011(3)
C53 0.021(5) 0.023(4) 0.062(6) 0.008(4) 0.019(5) -0.001(3)
C3 0.019(4) 0.018(3) 0.016(4) -0.001(3) 0.006(4) 0.001(3)
C99 0.038(5) 0.029(4) 0.027(4) -0.013(3) 0.023(4) -0.006(4)
C72 0.018(4) 0.026(4) 0.028(4) -0.002(3) 0.012(4) -0.001(3)
C98 0.042(6) 0.041(5) 0.037(5) -0.003(4) 0.027(5) 0.007(4)
C85 0.018(4) 0.017(3) 0.019(4) 0.002(3) 0.012(4) 0.003(3)
C62 0.016(4) 0.030(4) 0.016(4) 0.001(3) 0.004(3) -0.001(3)
C83 0.019(4) 0.020(4) 0.043(5) -0.008(3) 0.009(4) 0.006(3)
C86 0.021(4) 0.011(3) 0.029(4) 0.000(3) 0.012(4) 0.000(3)
C97 0.029(5) 0.035(4) 0.022(4) 0.008(4) 0.012(4) -0.003(4)
C51 0.052(6) 0.042(5) 0.051(6) 0.009(4) 0.043(6) 0.004(4)
C50 0.035(5) 0.027(4) 0.026(4) 0.002(3) 0.020(4) 0.003(3)
C32 0.022(4) 0.024(4) 0.024(4) 0.002(3) 0.011(4) 0.002(3)
C35 0.033(5) 0.041(5) 0.055(6) 0.013(4) 0.032(5) 0.006(4)
C84 0.013(4) 0.025(4) 0.028(4) -0.003(3) 0.007(4) -0.003(3)
C63 0.011(4) 0.044(4) 0.019(4) 0.000(3) 0.007(4) 0.007(3)
C48 0.022(4) 0.016(3) 0.016(4) -0.003(3) 0.007(3) -0.001(3)
C17 0.013(4) 0.012(3) 0.017(4) -0.001(3) 0.006(3) 0.002(3)
C13 0.031(5) 0.016(3) 0.030(4) 0.000(3) 0.021(4) -0.002(3)
C65 0.027(5) 0.021(4) 0.030(5) -0.001(3) 0.013(4) 0.005(3)
C28 0.034(5) 0.020(4) 0.041(5) -0.007(3) 0.021(5) -0.006(4)
C12 0.012(4) 0.022(4) 0.016(4) -0.003(3) 0.005(3) 0.001(3)
C46 0.014(4) 0.025(4) 0.025(4) 0.012(3) 0.006(4) -0.003(3)
C14 0.008(4) 0.020(3) 0.017(4) 0.000(3) 0.003(3) 0.001(3)
C40 0.006(4) 0.035(4) 0.018(4) -0.008(3) 0.003(3) -0.002(3)
C90 0.021(4) 0.016(3) 0.021(4) -0.001(3) 0.012(4) 0.000(3)
C34 0.033(5) 0.042(5) 0.024(4) 0.003(4) 0.017(4) 0.013(4)
C29 0.041(6) 0.028(4) 0.029(5) -0.015(3) 0.015(5) -0.014(4)
C39 0.015(4) 0.022(4) 0.026(4) 0.003(3) 0.003(4) 0.003(3)
C59 0.025(5) 0.025(4) 0.017(4) 0.000(3) 0.006(4) -0.005(3)
C77 0.029(5) 0.034(4) 0.019(4) -0.002(3) 0.011(4) -0.009(4)
C19 0.035(5) 0.020(4) 0.036(5) -0.001(3) 0.025(4) 0.006(3)
C96 0.021(4) 0.011(3) 0.029(4) 0.002(3) 0.010(4) -0.001(3)
C80 0.013(4) 0.031(4) 0.022(4) 0.005(3) 0.007(4) 0.007(3)
C6 0.013(4) 0.017(3) 0.008(3) -0.005(3) 0.002(3) -0.008(3)
C94 0.021(4) 0.033(4) 0.024(4) 0.010(3) 0.008(4) -0.005(4)
C57 0.027(5) 0.031(4) 0.024(4) 0.000(3) 0.010(4) 0.008(4)
C37 0.009(4) 0.018(3) 0.015(3) 0.000(3) 0.006(3) 0.002(3)
C33 0.032(5) 0.033(4) 0.020(4) 0.000(3) 0.010(4) 0.009(4)
C55 0.010(4) 0.017(3) 0.016(4) 0.000(3) 0.001(3) 0.000(3)
C52 0.045(6) 0.029(4) 0.084(8) 0.011(5) 0.053(7) 0.002(4)
C81 0.030(5) 0.054(5) 0.025(5) -0.004(4) 0.017(4) 0.003(4)
C31 0.020(4) 0.018(3) 0.019(4) 0.000(3) 0.010(4) 0.004(3)
C69 0.021(5) 0.032(4) 0.027(4) 0.008(3) 0.008(4) -0.008(3)

loop_
_atom_type_symbol
_atom_type_description
_atom_type_scat_dispersion_real
_atom_type_scat_dispersion_imag
_atom_type_scat_source
C C 0.0033 0.0016 'International Tables Vol C Tables 4.2.6.8 and 6.1.1.4'
H H 0.0000 0.0000 'International Tables Vol C Tables 4.2.6.8 and 6.1.1.4'
As As 0.0499 2.0058 'International Tables Vol C Tables 4.2.6.8 and 6.1.1.4'
Fe Fe 0.3463 0.8444 'International Tables Vol C Tables 4.2.6.8 and 6.1.1.4'
N N 0.0061 0.0033 'International Tables Vol C Tables 4.2.6.8 and 6.1.1.4'
O O 0.0106 0.0060 'International Tables Vol C Tables 4.2.6.8 and 6.1.1.4'

loop_
_geom_angle_atom_site_label_1
_geom_angle_atom_site_label_2
_geom_angle_atom_site_label_3
_geom_angle
C43 As2 C25 112.1(3)
C43 As2 C37 106.4(3)
C43 As2 C31 107.2(3)
C37 As2 C25 111.8(3)
C31 As2 C25 108.3(3)
C31 As2 C37 111.0(3)
C91 As3 C73 106.6(3)
C91 As3 C79 112.7(3)
C91 As3 C85 107.3(3)
C73 As3 C79 109.4(3)
C73 As3 C85 116.7(3)
C79 As3 C85 104.4(3)
C61 As1 C49 108.3(3)
C61 As1 C67 108.7(3)
C61 As1 C55 113.4(3)
C49 As1 C67 107.8(3)
C49 As1 C55 107.2(3)
C67 As1 C55 111.3(3)
C2 Fe1 C1 91.1(3)
C2 Fe1 C4 88.7(3)
C2 Fe1 C3 90.7(3)
C5 Fe1 C2 91.2(3)
C5 Fe1 C1 90.3(3)
C5 Fe1 C4 88.0(3)
C5 Fe1 C3 176.0(3)
C5 Fe1 C6 87.2(3)
C4 Fe1 C1 178.2(3)
C3 Fe1 C1 93.2(3)
C3 Fe1 C4 88.6(3)
C6 Fe1 C2 175.8(3)
C6 Fe1 C1 85.0(3)
C6 Fe1 C4 95.1(3)
C6 Fe1 C3 91.2(3)
C8 N8 C9 115.7(5)
C23 N17 C22 116.0(5)
C17 N13 C16 115.6(5)
N2 C2 Fe1 179.5(6)
C88 C87 H87 120.0
C86 C87 H87 120.0
C86 C87 C88 120.0(7)
C20 N16 C21 114.8(5)
C87 C88 H88 120.0
C89 C88 C87 120.0(7)
C89 C88 H88 120.0
C14 N12 C15 115.4(5)
C11 N9 C10 115.4(5)
C92 C91 As3 123.8(5)
C96 C91 As3 115.9(5)
C96 C91 C92 120.2(6)
C91 C92 H92 120.0
C93 C92 C91 119.9(6)
C93 C92 H92 120.0
N9 C10 C9 117.7(5)
N9 C10 C15 121.9(5)
C15 C10 C9 120.3(5)
N16 C21 C16 123.0(5)
N16 C21 C22 117.0(5)
C16 C21 C22 120.0(5)
C66 C61 As1 118.4(5)
C66 C61 C62 122.1(6)
C62 C61 As1 119.5(5)
C88 C89 H89 119.6
C88 C89 C90 120.7(6)
C90 C89 H89 119.6
N18 C24 C23 178.9(8)
N7 C7 C8 176.7(7)
N14 C18 C17 177.3(8)
N8 C8 C7 117.7(5)
N8 C8 C23 123.6(5)
C23 C8 C7 118.7(6)
N17 C23 C24 117.5(5)
N17 C23 C8 121.0(6)
C8 C23 C24 121.5(5)
C42 C41 H41 119.9
C40 C41 H41 119.9
C40 C41 C42 120.2(6)
N16 C20 C17 122.5(6)
N16 C20 C19 116.0(6)
C17 C20 C19 121.4(6)
C39 C38 H38 120.4
C39 C38 C37 119.2(6)
C37 C38 H38 120.4
C49 C54 H54 120.7
C49 C54 C53 118.6(7)
C53 C54 H54 120.7
C75 C76 H76 119.9
C75 C76 C77 120.2(7)
C77 C76 H76 119.9
C44 C45 H45 119.9
C44 C45 C46 120.2(6)
C46 C45 H45 119.9
C41 C42 H42 120.7
C37 C42 C41 118.6(7)
C37 C42 H42 120.7
C96 C95 H95 120.1
C96 C95 C94 119.7(7)
C94 C95 H95 120.1
C92 C93 H93 120.4
C94 C93 C92 119.2(6)
C94 C93 H93 120.4
N5 C5 Fe1 177.4(6)
C45 C44 H44 120.4
C45 C44 C43 119.2(6)
C43 C44 H44 120.4
C73 C78 H78 120.2
C73 C78 C77 119.7(6)
C77 C78 H78 120.2
C59 C60 H60 120.2
C55 C60 H60 120.2
C55 C60 C59 119.6(6)
N8 C9 C10 118.9(5)
N8 C9 C22 120.9(6)
C22 C9 C10 120.2(5)
C44 C43 As2 119.0(5)
C48 C43 As2 119.1(5)
C48 C43 C44 121.3(6)
C61 C66 H66 120.6
C65 C66 C61 118.9(7)
C65 C66 H66 120.6
C48 C47 H47 119.7
C46 C47 H47 119.7
C46 C47 C48 120.5(6)
C67 C68 H68 120.3
C67 C68 C69 119.3(7)
C69 C68 H68 120.3
N13 C16 C21 121.0(5)
N13 C16 C15 118.6(5)
C21 C16 C15 120.3(5)
N12 C15 C10 122.1(5)
N12 C15 C16 118.5(5)
C10 C15 C16 119.4(5)
C78 C73 As3 116.6(5)
C78 C73 C74 120.2(7)
C74 C73 As3 123.0(5)
C27 C26 H26 120.3
C25 C26 H26 120.3
C25 C26 C27 119.4(7)
C63 C64 H64 119.8
C65 C64 H64 119.8
C65 C64 C63 120.4(6)
N17 C22 C21 117.6(5)
N17 C22 C9 122.8(5)
C9 C22 C21 119.6(5)
N9 C11 C12 116.3(5)
N9 C11 C14 122.7(6)
C14 C11 C12 121.0(6)
N1 C1 Fe1 176.0(7)
N4 C4 Fe1 178.3(6)
C54 C49 As1 118.9(5)
C54 C49 C50 121.6(7)
C50 C49 As1 119.5(6)
H10A C100 H10B 109.5
H10A C100 H10C 109.5
H10B C100 H10C 109.5
C99 C100 H10A 109.5
C99 C100 H10B 109.5
C99 C100 H10C 109.5
C59 C58 H58 119.4
C57 C58 H58 119.4
C57 C58 C59 121.1(7)
C76 C75 H75 119.7
C76 C75 C74 120.6(7)
C74 C75 H75 119.7
C70 C71 H71 119.8
C72 C71 H71 119.8
C72 C71 C70 120.3(7)
C84 C79 As3 122.1(5)
C80 C79 As3 117.5(5)
C80 C79 C84 120.4(6)
C25 C30 H30 120.6
C25 C30 C29 118.7(7)
C29 C30 H30 120.6
C83 C82 H82 120.6
C81 C82 H82 120.6
C81 C82 C83 118.9(7)
C68 C67 As1 118.7(5)
C68 C67 C72 120.7(7)
C72 C67 As1 120.3(5)
C26 C27 H27 119.8
C28 C27 C26 120.5(7)
C28 C27 H27 119.8
C71 C70 H70 119.6
C71 C70 C69 120.7(7)
C69 C70 H70 119.6
C26 C25 As2 119.3(5)
C26 C25 C30 121.1(6)
C30 C25 As2 119.6(5)
C73 C74 H74 120.3
C75 C74 C73 119.4(7)
C75 C74 H74 120.3
C35 C36 H36 121.2
C35 C36 C31 117.6(7)
C31 C36 H36 121.2
C57 C56 H56 120.7
C57 C56 C55 118.6(7)
C55 C56 H56 120.7
C54 C53 H53 120.0
C52 C53 C54 119.9(8)
C52 C53 H53 120.0
N3 C3 Fe1 176.2(6)
N20 C99 C100 177.1(8)
C71 C72 C67 119.2(7)
C71 C72 H72 120.4
C67 C72 H72 120.4
H98A C98 H98B 109.5
H98A C98 H98C 109.5
H98B C98 H98C 109.5
C97 C98 H98A 109.5
C97 C98 H98B 109.5
C97 C98 H98C 109.5
C86 C85 As3 116.0(5)
C86 C85 C90 121.0(6)
C90 C85 As3 122.9(5)
C61 C62 H62 121.2
C63 C62 C61 117.6(7)
C63 C62 H62 121.2
C82 C83 H83 119.1
C84 C83 C82 121.7(7)
C84 C83 H83 119.1
C87 C86 H86 120.2
C85 C86 C87 119.7(6)
C85 C86 H86 120.2
N19 C97 C98 179.4(11)
C50 C51 H51 119.8
C52 C51 H51 119.8
C52 C51 C50 120.3(8)
C49 C50 H50 120.5
C51 C50 C49 118.9(8)
C51 C50 H50 120.5
C33 C32 H32 120.5
C31 C32 H32 120.5
C31 C32 C33 118.9(7)
C36 C35 H35 119.6
C34 C35 C36 120.9(7)
C34 C35 H35 119.6
C79 C84 H84 120.8
C83 C84 C79 118.4(7)
C83 C84 H84 120.8
C64 C63 C62 120.6(7)
C64 C63 H63 119.7
C62 C63 H63 119.7
C43 C48 C47 118.4(6)
C43 C48 H48 120.8
C47 C48 H48 120.8
N13 C17 C18 118.5(6)
N13 C17 C20 122.8(5)
C20 C17 C18 118.6(6)
N11 C13 C14 178.1(8)
C66 C65 H65 119.8
C64 C65 C66 120.5(7)
C64 C65 H65 119.8
C27 C28 H28 119.9
C27 C28 C29 120.2(7)
C29 C28 H28 119.9
N10 C12 C11 178.4(7)
C45 C46 H46 119.8
C47 C46 C45 120.3(6)
C47 C46 H46 119.8
N12 C14 C11 122.5(6)
N12 C14 C13 116.9(6)
C11 C14 C13 120.6(6)
C41 C40 H40 119.7
C39 C40 C41 120.7(7)
C39 C40 H40 119.7
C89 C90 C85 118.6(6)
C89 C90 H90 120.7
C85 C90 H90 120.7
C35 C34 H34 120.2
C33 C34 C35 119.7(7)
C33 C34 H34 120.2
C30 C29 H29 120.0
C28 C29 C30 120.1(8)
C28 C29 H29 120.0
C38 C39 H39 120.1
C40 C39 C38 119.9(7)
C40 C39 H39 120.1
C60 C59 C58 118.9(6)
C60 C59 H59 120.6
C58 C59 H59 120.6
C76 C77 C78 119.9(7)
C76 C77 H77 120.1
C78 C77 H77 120.1
N15 C19 C20 174.8(9)
C91 C96 H96 120.2
C95 C96 C91 119.7(6)
C95 C96 H96 120.2
C79 C80 H80 120.3
C81 C80 C79 119.4(7)
C81 C80 H80 120.3
N6 C6 Fe1 175.0(6)
C95 C94 H94 119.4
C93 C94 C95 121.3(6)
C93 C94 H94 119.4
C58 C57 C56 120.1(7)
C58 C57 H57 120.0
C56 C57 H57 120.0
C38 C37 As2 119.5(5)
C42 C37 As2 119.1(5)
C42 C37 C38 121.4(6)
C32 C33 H33 119.4
C34 C33 C32 121.1(7)
C34 C33 H33 119.4
C60 C55 As1 121.8(5)
C60 C55 C56 121.7(6)
C56 C55 As1 116.4(5)
C53 C52 H52 119.7
C51 C52 C53 120.6(8)
C51 C52 H52 119.7
C82 C81 C80 121.1(7)
C82 C81 H81 119.5
C80 C81 H81 119.5
C36 C31 As2 118.9(5)
C32 C31 As2 118.9(5)
C32 C31 C36 121.7(6)
C68 C69 H69 120.2
C70 C69 C68 119.5(7)
C70 C69 H69 120.2

loop_
_geom_bond_atom_site_label_1
_geom_bond_atom_site_label_2
_geom_bond_distance
As2 C43 1.912(6)
As2 C25 1.925(6)
As2 C37 1.919(6)
As2 C31 1.916(6)
As3 C91 1.912(6)
As3 C73 1.913(7)
As3 C79 1.923(6)
As3 C85 1.927(7)
As1 C61 1.910(6)
As1 C49 1.914(7)
As1 C67 1.920(7)
As1 C55 1.929(6)
Fe1 C2 1.964(7)
Fe1 C5 1.952(7)
Fe1 C1 1.971(7)
Fe1 C4 1.969(7)
Fe1 C3 1.968(7)
Fe1 C6 1.955(7)
N8 C8 1.317(8)
N8 C9 1.348(7)
N17 C23 1.331(7)
N17 C22 1.335(8)
N14 C18 1.142(8)
N13 C16 1.352(8)
N13 C17 1.322(8)
N10 C12 1.146(8)
N3 C3 1.149(8)
N6 C6 1.150(8)
C2 N2 1.142(8)
N11 C13 1.145(8)
C87 H87 0.9500
C87 C88 1.391(9)
C87 C86 1.386(10)
N7 C7 1.147(8)
N16 C21 1.352(7)
N16 C20 1.321(7)
C88 H88 0.9500
C88 C89 1.382(10)
N18 C24 1.136(8)
N12 C15 1.338(8)
N12 C14 1.328(8)
N5 C5 1.143(8)
N9 C10 1.349(7)
N9 C11 1.319(8)
N4 C4 1.150(8)
N1 C1 1.141(8)
N15 C19 1.141(9)
N20 C99 1.126(9)
N19 C97 1.147(9)
C91 C92 1.396(8)
C91 C96 1.384(9)
C92 H92 0.9500
C92 C93 1.387(9)
C10 C9 1.447(8)
C10 C15 1.408(8)
C21 C16 1.402(8)
C21 C22 1.458(8)
C61 C66 1.387(9)
C61 C62 1.393(9)
C89 H89 0.9500
C89 C90 1.390(10)
C24 C23 1.443(9)
C7 C8 1.450(9)
C18 C17 1.445(9)
C8 C23 1.411(8)
C41 H41 0.9500
C41 C42 1.398(10)
C41 C40 1.380(10)
C20 C17 1.409(9)
C20 C19 1.449(9)
C38 H38 0.9500
C38 C39 1.385(10)
C38 C37 1.394(9)
C54 H54 0.9500
C54 C49 1.375(10)
C54 C53 1.390(10)
C76 H76 0.9500
C76 C75 1.377(11)
C76 C77 1.389(10)
C45 H45 0.9500
C45 C44 1.379(9)
C45 C46 1.386(9)
C42 H42 0.9500
C42 C37 1.377(8)
C95 H95 0.9500
C95 C96 1.383(9)
C95 C94 1.385(9)
C93 H93 0.9500
C93 C94 1.376(10)
C44 H44 0.9500
C44 C43 1.387(9)
C78 H78 0.9500
C78 C73 1.388(9)
C78 C77 1.393(10)
C60 H60 0.9500
C60 C59 1.380(9)
C60 C55 1.378(9)
C9 C22 1.410(8)
C43 C48 1.384(9)
C66 H66 0.9500
C66 C65 1.378(9)
C47 H47 0.9500
C47 C48 1.398(9)
C47 C46 1.369(9)
C68 H68 0.9500
C68 C67 1.383(10)
C68 C69 1.389(10)
C16 C15 1.460(8)
C73 C74 1.397(9)
C26 H26 0.9500
C26 C27 1.384(9)
C26 C25 1.381(9)
C64 H64 0.9500
C64 C63 1.389(10)
C64 C65 1.374(10)
C11 C12 1.453(8)
C11 C14 1.405(8)
C49 C50 1.382(9)
C100 H10A 0.9800
C100 H10B 0.9800
C100 H10C 0.9800
C100 C99 1.453(10)
C58 H58 0.9500
C58 C59 1.401(10)
C58 C57 1.377(10)
C75 H75 0.9500
C75 C74 1.383(10)
C71 H71 0.9500
C71 C70 1.380(11)
C71 C72 1.368(10)
C79 C84 1.398(9)
C79 C80 1.385(9)
C30 H30 0.9500
C30 C25 1.391(10)
C30 C29 1.392(9)
C82 H82 0.9500
C82 C83 1.383(11)
C82 C81 1.373(11)
C67 C72 1.397(9)
C27 H27 0.9500
C27 C28 1.372(11)
C70 H70 0.9500
C70 C69 1.380(10)
C74 H74 0.9500
C36 H36 0.9500
C36 C35 1.398(10)
C36 C31 1.400(9)
C56 H56 0.9500
C56 C57 1.380(9)
C56 C55 1.393(9)
C53 H53 0.9500
C53 C52 1.378(12)
C72 H72 0.9500
C98 H98A 0.9800
C98 H98B 0.9800
C98 H98C 0.9800
C98 C97 1.449(10)
C85 C86 1.382(10)
C85 C90 1.398(8)
C62 H62 0.9500
C62 C63 1.391(9)
C83 H83 0.9500
C83 C84 1.372(9)
C86 H86 0.9500
C51 H51 0.9500
C51 C50 1.376(10)
C51 C52 1.367(13)
C50 H50 0.9500
C32 H32 0.9500
C32 C33 1.379(9)
C32 C31 1.378(9)
C35 H35 0.9500
C35 C34 1.384(11)
C84 H84 0.9500
C63 H63 0.9500
C48 H48 0.9500
C13 C14 1.454(9)
C65 H65 0.9500
C28 H28 0.9500
C28 C29 1.389(11)
C46 H46 0.9500
C40 H40 0.9500
C40 C39 1.380(9)
C90 H90 0.9500
C34 H34 0.9500
C34 C33 1.377(11)
C29 H29 0.9500
C39 H39 0.9500
C59 H59 0.9500
C77 H77 0.9500
C96 H96 0.9500
C80 H80 0.9500
C80 C81 1.376(10)
C94 H94 0.9500
C57 H57 0.9500
C33 H33 0.9500
C52 H52 0.9500
C81 H81 0.9500
C69 H69 0.9500

loop_
_twin_individual_id
_twin_individual_mass_fraction_refined
1 0.521(9)
2 0.479(9)
